data_7125325
loop_
_publ_author_name
'Drover, Marcus W.'
'Nagata, Koichi'
'Peters, Jonas C.'

_publ_section_title
;
 Fusing triphenylphosphine with tetraphenylborate: introducing the
 9-phosphatriptycene-10-phenylborate (PTB) anion.
;
_journal_issue 57
_journal_name_full 'Chemical communications (Cambridge, England)'
_journal_page_first 7916
_journal_page_last 7919
_journal_paper_doi 10.1039/c8cc04321c
_journal_volume 54
_journal_year 2018
_chemical_formula_moiety 'C24 H17 B P, C8 H20 N'
_chemical_formula_sum 'C32 H37 B N P'
_chemical_formula_weight 477.40
_chemical_name_systematic 'Tetrakis(ethylammonium) 10-phenyl-9-phosphatriptycene-10-borate'
_space_group_crystal_system monoclinic
_space_group_IT_number 14
_space_group_name_Hall '-P 2ybc'
_space_group_name_H-M_alt 'P 1 21/c 1'
_atom_sites_solution_hydrogens geom
_audit_creation_date 2018-02-16
_audit_creation_method
;
Olex2 1.2
(compiled Aug 10 2017 17:28:52 for OlexSys, GUI svn.r5381)
;
_audit_update_record
;
2018-02-16 deposited with the CCDC.
2018-06-22 downloaded from the CCDC.
;
_cell_angle_alpha 90
_cell_angle_beta 114.845(4)
_cell_angle_gamma 90
_cell_formula_units_Z 8
_cell_length_a 18.893(2)
_cell_length_b 15.0154(15)
_cell_length_c 20.461(2)
_cell_measurement_reflns_used 9929
_cell_measurement_temperature 100(2)
_cell_measurement_theta_max 27.502
_cell_measurement_theta_min 2.356
_cell_volume 5267.3(9)
_computing_cell_refinement 'SAINT v8.37A (Bruker, 2015)'
_computing_data_reduction 'SAINT v8.37A (Bruker, 2015)'
_computing_molecular_graphics 'Olex2 (Dolomanov et al., 2009)'
_computing_publication_material 'Olex2 (Dolomanov et al., 2009)'
_computing_structure_refinement 'ShelXL (Sheldrick, 2015)'
_computing_structure_solution 'SHELXT 2014/5 (Sheldrick, 2014)'
_diffrn_ambient_temperature 100(2)
_diffrn_measured_fraction_theta_full 0.999
_diffrn_measured_fraction_theta_max 0.998
_diffrn_measurement_device_type 'Bruker AXS D8 Venture Kappa'
_diffrn_radiation_type MoK\a
_diffrn_radiation_wavelength 0.71073
_diffrn_reflns_av_R_equivalents 0.0798
_diffrn_reflns_av_unetI/netI 0.0278
_diffrn_reflns_Laue_measured_fraction_full 0.999
_diffrn_reflns_Laue_measured_fraction_max 0.998
_diffrn_reflns_limit_h_max 24
_diffrn_reflns_limit_h_min -24
_diffrn_reflns_limit_k_max 19
_diffrn_reflns_limit_k_min -19
_diffrn_reflns_limit_l_max 26
_diffrn_reflns_limit_l_min -26
_diffrn_reflns_number 205507
_diffrn_reflns_point_group_measured_fraction_full 0.999
_diffrn_reflns_point_group_measured_fraction_max 0.998
_diffrn_reflns_theta_full 25.242
_diffrn_reflns_theta_max 27.504
_diffrn_reflns_theta_min 2.356
_exptl_absorpt_coefficient_mu 0.126
_exptl_absorpt_correction_T_max 0.7456
_exptl_absorpt_correction_T_min 0.6897
_exptl_absorpt_correction_type multi-scan
_exptl_absorpt_process_details
;
SADABS-2016/2 (Bruker,2016) was used for absorption correction.
wR2(int) was 0.0947 before and 0.0726 after correction.
The Ratio of minimum to maximum transmission is 0.9250.
The \l/2 correction factor is Not present.
;
_exptl_crystal_colour 'clear colourless'
_exptl_crystal_colour_lustre clear
_exptl_crystal_colour_primary colourless
_exptl_crystal_density_diffrn 1.204
_exptl_crystal_description block
_exptl_crystal_F_000 2048
_exptl_crystal_size_max 0.32
_exptl_crystal_size_mid 0.29
_exptl_crystal_size_min 0.15
_refine_diff_density_max 0.846
_refine_diff_density_min -0.376
_refine_diff_density_rms 0.081
_refine_ls_extinction_method none
_refine_ls_goodness_of_fit_ref 1.251
_refine_ls_hydrogen_treatment constr
_refine_ls_matrix_type full
_refine_ls_number_parameters 639
_refine_ls_number_reflns 12103
_refine_ls_number_restraints 0
_refine_ls_restrained_S_all 1.251
_refine_ls_R_factor_all 0.0571
_refine_ls_R_factor_gt 0.0441
_refine_ls_shift/su_max 0.001
_refine_ls_shift/su_mean 0.000
_refine_ls_structure_factor_coef Fsqd
_refine_ls_weighting_details 'w=1/[\s^2^(Fo^2^)+(0.1000P)^2^] where P=(Fo^2^+2Fc^2^)/3'
_refine_ls_weighting_scheme calc
_refine_ls_wR_factor_gt 0.1560
_refine_ls_wR_factor_ref 0.1646
_reflns_Friedel_coverage 0.000
_reflns_number_gt 9771
_reflns_number_total 12103
_reflns_threshold_expression 'I > 2\s(I)'
_cod_data_source_file c8cc04321c2.cif
_cod_data_source_block p17305_final
_cod_original_cell_volume 5267.4(9)
_cod_database_code 7125325
_shelx_shelxl_version_number 2016/6
_shelx_space_group_comment
;
The symmetry employed for this shelxl refinement is uniquely defined
by the following loop, which should always be used as a source of
symmetry information in preference to the above space-group names.
They are only intended as comments.
;
_shelx_estimated_absorpt_t_max 0.981
_shelx_estimated_absorpt_t_min 0.961
_olex2_refinement_description
;
1. Fixed Uiso
 At 1.2 times of:
  All C(H) groups, All C(H,H) groups
 At 1.5 times of:
  All C(H,H,H) groups
2.a Secondary CH2 refined with riding coordinates:
 C014(H01D,H01F), C01F(H01N,H01O), C01H(H01P,H01Q), C01I(H01S,H01T), C01P(H1AA,
 HE), C01Q(H2AA,HF), C01S(H3AA,HG), C01W(H6AA,HN)
2.b Aromatic/amide H refined with riding coordinates:
 C005(H005), C009(H009), C00B(H00B), C00F(H00F), C00G(H00G), C00I(H00I),
 C00K(H00K), C00L(H00L), C00M(H00M), C00P(H00P), C00Q(H00Q), C00S(H00S),
 C00T(H00T), C00U(H00U), C00X(H00X), C00Y(H00Y), C00Z(H00Z), C010(H010),
 C011(H011), C012(H012), C013(H013), C015(H015), C016(H016), C017(H017),
 C019(H019), C01A(H01A), C01B(H01B), C01C(H01C), C01E(H01E), C01G(H01G),
 C01J(H01J), C01L(H01L), C01M(H01M), C01R(H01R)
2.c Idealised Me refined as rotating group:
 C018(H01,H,HA), C01D(H01H,H01I,H01K), C01K(H0AA,HB,HC), C01N(H01U,H01V,H01W),
 C01O(H01X,H01Y,HD), C01T(H4AA,HH,HI), C01U(H5AA,HJ,HK), C01V(H01Z,HL,HM)
;
_olex2_submission_special_instructions 'No special instructions were received'

loop_
_space_group_symop_operation_xyz
'x, y, z'
'-x, y+1/2, -z+1/2'
'-x, -y, -z'
'x, -y-1/2, z-1/2'

loop_
_atom_site_label
_atom_site_type_symbol
_atom_site_fract_x
_atom_site_fract_y
_atom_site_fract_z
_atom_site_U_iso_or_equiv
_atom_site_adp_type
_atom_site_occupancy
_atom_site_site_symmetry_order
_atom_site_calc_flag
_atom_site_refinement_flags_posn
P001 P 0.06881(2) 0.11503(2) 0.44697(2) 0.01592(11) Uani 1 1 d .
P002 P 0.55333(2) 0.11278(2) 0.93070(2) 0.01708(11) Uani 1 1 d .
N003 N -0.07947(7) 0.18139(8) 0.07777(6) 0.0136(2) Uani 1 1 d .
N004 N 0.42015(7) 0.19002(8) 0.57348(6) 0.0129(2) Uani 1 1 d .
C005 C 0.14454(8) 0.20134(10) 0.29909(7) 0.0153(3) Uani 1 1 d .
H005 H 0.151574 0.256705 0.280138 0.018 Uiso 1 1 calc R
C006 C 0.62486(8) 0.38106(9) 0.86309(7) 0.0136(3) Uani 1 1 d .
C007 C -0.01217(8) 0.19234(10) 0.39817(7) 0.0151(3) Uani 1 1 d .
C008 C 0.50406(8) 0.28322(9) 0.87446(6) 0.0122(3) Uani 1 1 d .
C009 C 0.64632(8) 0.21133(9) 0.79902(7) 0.0139(3) Uani 1 1 d .
H009 H 0.657989 0.268172 0.785648 0.017 Uiso 1 1 calc R
C00A C 0.47902(8) 0.19931(9) 0.88756(7) 0.0138(3) Uani 1 1 d .
C00B C 0.40117(9) 0.18140(10) 0.87164(7) 0.0169(3) Uani 1 1 d .
H00B H 0.386154 0.123456 0.879575 0.020 Uiso 1 1 calc R
C00C C 0.61510(8) 0.20625(9) 0.84996(7) 0.0121(3) Uani 1 1 d .
C00D C 0.14213(8) 0.28152(9) 0.47704(7) 0.0148(3) Uani 1 1 d .
C00E C 0.62122(9) 0.18758(10) 0.99982(7) 0.0171(3) Uani 1 1 d .
C00F C 0.70340(9) 0.40770(9) 0.89325(8) 0.0175(3) Uani 1 1 d .
H00F H 0.738427 0.379303 0.936172 0.021 Uiso 1 1 calc R
C00G C 0.66084(8) 0.13545(10) 0.76727(7) 0.0166(3) Uani 1 1 d .
H00G H 0.682223 0.141284 0.732949 0.020 Uiso 1 1 calc R
C00H C 0.00580(8) 0.27569(9) 0.37691(7) 0.0139(3) Uani 1 1 d .
C00I C -0.05620(8) 0.33683(10) 0.34897(7) 0.0158(3) Uani 1 1 d .
H00I H -0.046052 0.395473 0.337691 0.019 Uiso 1 1 calc R
C00J C 0.11835(8) 0.20120(9) 0.35396(7) 0.0132(3) Uani 1 1 d .
C00K C 0.44677(8) 0.35008(9) 0.84993(7) 0.0137(3) Uani 1 1 d .
H00K H 0.461510 0.408736 0.843395 0.016 Uiso 1 1 calc R
C00L C 0.34545(9) 0.24802(10) 0.84420(7) 0.0189(3) Uani 1 1 d .
H00L H 0.292052 0.235705 0.831979 0.023 Uiso 1 1 calc R
C00M C 0.16053(9) 0.12280(10) 0.27158(7) 0.0181(3) Uani 1 1 d .
H00M H 0.178181 0.125411 0.234464 0.022 Uiso 1 1 calc R
C00N C 0.13209(8) 0.20090(9) 0.50755(7) 0.0158(3) Uani 1 1 d .
C00O C 0.63892(8) 0.27075(10) 0.97790(7) 0.0149(3) Uani 1 1 d .
C00P C 0.64415(9) 0.05102(10) 0.78561(7) 0.0191(3) Uani 1 1 d .
H00P H 0.654332 -0.000783 0.764302 0.023 Uiso 1 1 calc R
C00Q C -0.08836(9) 0.16874(10) 0.38539(7) 0.0187(3) Uani 1 1 d .
H00Q H -0.098861 0.111215 0.398539 0.022 Uiso 1 1 calc R
C00R C 0.11865(9) 0.37721(9) 0.35359(7) 0.0158(3) Uani 1 1 d .
C00S C 0.15081(9) 0.04058(10) 0.29810(7) 0.0196(3) Uani 1 1 d .
H00S H 0.161897 -0.012982 0.279497 0.024 Uiso 1 1 calc R
C00T C 0.36887(8) 0.33284(10) 0.83488(7) 0.0173(3) Uani 1 1 d .
H00T H 0.331585 0.379533 0.818121 0.021 Uiso 1 1 calc R
C00U C 0.12465(9) 0.03797(10) 0.35220(7) 0.0178(3) Uani 1 1 d .
H00U H 0.117715 -0.017695 0.370797 0.021 Uiso 1 1 calc R
C00V C 0.10855(8) 0.11697(9) 0.37926(7) 0.0148(3) Uani 1 1 d .
C00W C 0.59794(8) 0.12055(9) 0.86671(7) 0.0147(3) Uani 1 1 d .
C00X C -0.13209(9) 0.31396(11) 0.33734(7) 0.0201(3) Uani 1 1 d .
H00X H -0.172558 0.356919 0.318183 0.024 Uiso 1 1 calc R
C00Y C -0.14904(9) 0.22945(11) 0.35338(7) 0.0211(3) Uani 1 1 d .
H00Y H -0.201282 0.212954 0.342745 0.025 Uiso 1 1 calc R
C00Z C 0.57688(9) 0.42603(10) 0.79901(7) 0.0186(3) Uani 1 1 d .
H00Z H 0.523262 0.410407 0.775763 0.022 Uiso 1 1 calc R
C010 C 0.18275(9) 0.34937(10) 0.52525(8) 0.0199(3) Uani 1 1 d .
H010 H 0.189828 0.405002 0.506696 0.024 Uiso 1 1 calc R
C011 C 0.19684(9) 0.40469(10) 0.37810(8) 0.0183(3) Uani 1 1 d .
H011 H 0.234537 0.377892 0.420494 0.022 Uiso 1 1 calc R
C012 C 0.68414(9) 0.32933(11) 1.03292(7) 0.0212(3) Uani 1 1 d .
H012 H 0.696628 0.386342 1.020564 0.025 Uiso 1 1 calc R
C013 C 0.16250(9) 0.18884(11) 0.58200(7) 0.0216(3) Uani 1 1 d .
H013 H 0.154979 0.133795 0.601090 0.026 Uiso 1 1 calc R
C014 C -0.10731(9) 0.27378(10) 0.04649(7) 0.0194(3) Uani 1 1 d .
H01D H -0.129120 0.269769 -0.006679 0.023 Uiso 1 1 calc R
H01F H -0.150141 0.292083 0.059402 0.023 Uiso 1 1 calc R
C015 C 0.61238(9) 0.04396(10) 0.83556(7) 0.0181(3) Uani 1 1 d .
H015 H 0.600478 -0.013003 0.848511 0.022 Uiso 1 1 calc R
C016 C 0.73245(9) 0.47364(10) 0.86337(8) 0.0220(3) Uani 1 1 d .
H016 H 0.786151 0.489103 0.885848 0.026 Uiso 1 1 calc R
C017 C 0.20396(9) 0.25733(12) 0.62858(8) 0.0261(4) Uani 1 1 d .
H017 H 0.225505 0.248871 0.679264 0.031 Uiso 1 1 calc R
C018 C 0.31669(9) 0.09130(11) 0.47913(7) 0.0236(3) Uani 1 1 d .
H01 H 0.294414 0.143799 0.449011 0.035 Uiso 1 1 calc GR
H H 0.274906 0.049106 0.473397 0.035 Uiso 1 1 calc GR
HA H 0.354346 0.062795 0.464395 0.035 Uiso 1 1 calc GR
C019 C 0.68293(10) 0.51700(10) 0.80058(8) 0.0241(3) Uani 1 1 d .
H019 H 0.702222 0.562532 0.780175 0.029 Uiso 1 1 calc R
C01A C 0.64820(9) 0.16458(11) 1.07240(8) 0.0246(4) Uani 1 1 d .
H01A H 0.635188 0.108266 1.085483 0.030 Uiso 1 1 calc R
C01B C 0.21320(9) 0.33755(11) 0.59996(8) 0.0260(4) Uani 1 1 d .
H01B H 0.240378 0.384953 0.631163 0.031 Uiso 1 1 calc R
C01C C 0.22178(9) 0.46878(10) 0.34370(8) 0.0231(3) Uani 1 1 d .
H01C H 0.275363 0.484657 0.362526 0.028 Uiso 1 1 calc R
C01D C -0.19065(9) 0.10177(11) -0.02544(7) 0.0224(3) Uani 1 1 d .
H01H H -0.208216 0.158077 -0.051492 0.034 Uiso 1 1 calc GR
H01I H -0.235753 0.063070 -0.035269 0.034 Uiso 1 1 calc GR
H01K H -0.154356 0.072278 -0.041373 0.034 Uiso 1 1 calc GR
C01E C 0.09052(10) 0.48527(11) 0.25501(8) 0.0245(3) Uani 1 1 d .
H01E H 0.053202 0.512834 0.212808 0.029 Uiso 1 1 calc R
C01F C -0.04065(9) 0.18481(11) 0.15970(7) 0.0206(3) Uani 1 1 d .
H01N H -0.027220 0.123307 0.178218 0.025 Uiso 1 1 calc R
H01O H 0.008738 0.218542 0.174885 0.025 Uiso 1 1 calc R
C01G C 0.06684(9) 0.41988(10) 0.29028(7) 0.0194(3) Uani 1 1 d .
H01G H 0.013337 0.403507 0.270590 0.023 Uiso 1 1 calc R
C01H C -0.02011(9) 0.14937(10) 0.05101(8) 0.0195(3) Uani 1 1 d .
H01P H 0.023454 0.192586 0.066256 0.023 Uiso 1 1 calc R
H01Q H -0.044984 0.148475 -0.002298 0.023 Uiso 1 1 calc R
C01I C -0.14977(9) 0.12020(10) 0.05483(7) 0.0187(3) Uani 1 1 d .
H01S H -0.132776 0.062716 0.080357 0.022 Uiso 1 1 calc R
H01T H -0.187957 0.146902 0.070563 0.022 Uiso 1 1 calc R
C01J C 0.16819(10) 0.50993(10) 0.28146(9) 0.0254(4) Uani 1 1 d .
H01J H 0.184705 0.554092 0.257639 0.030 Uiso 1 1 calc R
C01K C 0.41344(10) 0.23817(11) 0.69081(7) 0.0256(4) Uani 1 1 d .
H0AA H 0.368861 0.198719 0.681308 0.038 Uiso 1 1 calc GR
HB H 0.394556 0.297667 0.671756 0.038 Uiso 1 1 calc GR
HC H 0.445171 0.241987 0.742860 0.038 Uiso 1 1 calc GR
C01L C 0.60515(10) 0.49260(10) 0.76843(8) 0.0232(3) Uani 1 1 d .
H01L H 0.570753 0.521212 0.725358 0.028 Uiso 1 1 calc R
C01M C 0.71140(10) 0.30590(13) 1.10569(8) 0.0294(4) Uani 1 1 d .
H01M H 0.742158 0.347032 1.141718 0.035 Uiso 1 1 calc R
C01N C -0.08928(10) 0.22681(11) 0.19442(7) 0.0259(4) Uani 1 1 d .
H01U H -0.138333 0.193913 0.180082 0.039 Uiso 1 1 calc GR
H01V H -0.100562 0.288901 0.178713 0.039 Uiso 1 1 calc GR
H01W H -0.060409 0.224782 0.246933 0.039 Uiso 1 1 calc GR
C01O C -0.04549(10) 0.34550(11) 0.07115(9) 0.0280(4) Uani 1 1 d .
H01X H -0.068171 0.401775 0.047277 0.042 Uiso 1 1 calc GR
H01Y H -0.002606 0.328349 0.058724 0.042 Uiso 1 1 calc GR
HD H -0.025596 0.352886 0.123438 0.042 Uiso 1 1 calc GR
C01P C 0.38043(10) 0.27665(10) 0.53785(8) 0.0236(3) Uani 1 1 d .
H1AA H 0.355699 0.267556 0.485044 0.028 Uiso 1 1 calc R
HE H 0.338320 0.289633 0.553216 0.028 Uiso 1 1 calc R
C01Q C 0.47867(9) 0.16509(10) 0.54397(8) 0.0219(3) Uani 1 1 d .
H2AA H 0.518017 0.213149 0.556045 0.026 Uiso 1 1 calc R
HF H 0.451265 0.161847 0.490814 0.026 Uiso 1 1 calc R
C01R C 0.69415(10) 0.22387(13) 1.12575(8) 0.0318(4) Uani 1 1 d .
H01R H 0.713309 0.208066 1.175180 0.038 Uiso 1 1 calc R
C01S C 0.46257(9) 0.20123(11) 0.65443(7) 0.0236(3) Uani 1 1 d .
H3AA H 0.507599 0.241405 0.664972 0.028 Uiso 1 1 calc R
HG H 0.483405 0.142554 0.676006 0.028 Uiso 1 1 calc R
C01T C 0.52060(10) 0.07773(11) 0.57164(8) 0.0269(4) Uani 1 1 d .
H4AA H 0.556586 0.066355 0.549338 0.040 Uiso 1 1 calc GR
HH H 0.482369 0.029340 0.559432 0.040 Uiso 1 1 calc GR
HI H 0.549978 0.080949 0.624051 0.040 Uiso 1 1 calc GR
C01U C 0.43275(11) 0.35656(11) 0.55398(9) 0.0312(4) Uani 1 1 d .
H5AA H 0.401636 0.409275 0.531047 0.047 Uiso 1 1 calc GR
HJ H 0.472102 0.346892 0.535247 0.047 Uiso 1 1 calc GR
HK H 0.458678 0.365715 0.606195 0.047 Uiso 1 1 calc GR
C01V C 0.01291(10) 0.05739(11) 0.07807(8) 0.0266(4) Uani 1 1 d .
H01Z H 0.049656 0.040689 0.057749 0.040 Uiso 1 1 calc GR
HL H -0.029713 0.013956 0.063147 0.040 Uiso 1 1 calc GR
HM H 0.040053 0.058265 0.130744 0.040 Uiso 1 1 calc GR
C01W C 0.35761(9) 0.11949(10) 0.55754(8) 0.0211(3) Uani 1 1 d .
H6AA H 0.317912 0.142257 0.573046 0.025 Uiso 1 1 calc R
HN H 0.381677 0.066173 0.586962 0.025 Uiso 1 1 calc R
B01X B 0.59687(9) 0.29232(10) 0.89078(8) 0.0124(3) Uani 1 1 d .
B01Y B 0.09673(9) 0.29063(10) 0.38878(8) 0.0135(3) Uani 1 1 d .

loop_
_atom_site_aniso_label
_atom_site_aniso_U_11
_atom_site_aniso_U_22
_atom_site_aniso_U_33
_atom_site_aniso_U_23
_atom_site_aniso_U_13
_atom_site_aniso_U_12
P001 0.0189(2) 0.0127(2) 0.01918(19) -0.00021(13) 0.01093(15) -0.00046(14)
P002 0.0213(2) 0.01138(19) 0.0245(2) 0.00414(13) 0.01541(16) 0.00318(15)
N003 0.0124(6) 0.0164(6) 0.0115(5) 0.0002(4) 0.0043(4) 0.0001(5)
N004 0.0127(6) 0.0140(6) 0.0115(5) -0.0011(4) 0.0046(4) -0.0006(5)
C005 0.0088(7) 0.0190(7) 0.0170(6) 0.0000(5) 0.0042(5) -0.0012(5)
C006 0.0145(7) 0.0105(6) 0.0178(6) -0.0020(5) 0.0088(5) -0.0008(5)
C007 0.0143(7) 0.0173(7) 0.0150(6) -0.0045(5) 0.0074(5) -0.0023(6)
C008 0.0139(7) 0.0130(6) 0.0104(5) -0.0015(5) 0.0059(5) -0.0011(5)
C009 0.0093(7) 0.0163(7) 0.0150(6) 0.0006(5) 0.0040(5) -0.0007(5)
C00A 0.0165(7) 0.0132(6) 0.0137(6) -0.0015(5) 0.0084(5) -0.0003(5)
C00B 0.0177(8) 0.0182(7) 0.0172(6) -0.0037(5) 0.0095(5) -0.0046(6)
C00C 0.0084(6) 0.0129(6) 0.0137(6) -0.0009(5) 0.0034(5) 0.0003(5)
C00D 0.0094(7) 0.0177(7) 0.0159(6) -0.0028(5) 0.0039(5) 0.0025(5)
C00E 0.0155(7) 0.0201(7) 0.0176(6) 0.0036(5) 0.0088(5) 0.0080(6)
C00F 0.0152(7) 0.0124(7) 0.0260(7) -0.0020(5) 0.0098(6) 0.0006(6)
C00G 0.0101(7) 0.0255(8) 0.0132(6) -0.0040(5) 0.0040(5) 0.0000(6)
C00H 0.0130(7) 0.0169(7) 0.0116(5) -0.0036(5) 0.0051(5) -0.0024(5)
C00I 0.0135(7) 0.0200(7) 0.0133(6) -0.0013(5) 0.0049(5) 0.0007(6)
C00J 0.0079(6) 0.0152(7) 0.0146(6) -0.0020(5) 0.0027(5) -0.0017(5)
C00K 0.0151(7) 0.0146(7) 0.0119(6) 0.0003(5) 0.0062(5) 0.0011(5)
C00L 0.0112(7) 0.0302(8) 0.0150(6) -0.0021(6) 0.0053(5) -0.0018(6)
C00M 0.0121(7) 0.0256(8) 0.0162(6) -0.0050(5) 0.0054(5) -0.0019(6)
C00N 0.0137(7) 0.0166(7) 0.0169(6) -0.0012(5) 0.0061(5) 0.0042(6)
C00O 0.0114(7) 0.0191(7) 0.0148(6) 0.0006(5) 0.0063(5) 0.0051(6)
C00P 0.0151(7) 0.0199(7) 0.0204(6) -0.0065(6) 0.0057(6) 0.0021(6)
C00Q 0.0180(8) 0.0234(8) 0.0175(6) -0.0056(6) 0.0101(6) -0.0068(6)
C00R 0.0162(7) 0.0126(7) 0.0199(6) -0.0010(5) 0.0090(6) -0.0006(6)
C00S 0.0161(8) 0.0204(8) 0.0218(7) -0.0082(6) 0.0075(6) -0.0010(6)
C00T 0.0134(7) 0.0255(8) 0.0120(6) 0.0019(5) 0.0044(5) 0.0061(6)
C00U 0.0149(7) 0.0158(7) 0.0223(6) -0.0038(5) 0.0075(6) -0.0025(6)
C00V 0.0119(7) 0.0163(7) 0.0161(6) -0.0021(5) 0.0057(5) -0.0017(5)
C00W 0.0136(7) 0.0144(7) 0.0176(6) 0.0002(5) 0.0080(5) 0.0012(5)
C00X 0.0137(7) 0.0315(9) 0.0137(6) -0.0017(6) 0.0046(5) 0.0041(6)
C00Y 0.0113(7) 0.0352(9) 0.0179(6) -0.0059(6) 0.0072(5) -0.0040(6)
C00Z 0.0178(8) 0.0196(7) 0.0190(6) 0.0020(6) 0.0084(6) -0.0015(6)
C010 0.0148(7) 0.0197(7) 0.0235(7) -0.0059(6) 0.0064(6) -0.0003(6)
C011 0.0142(7) 0.0139(7) 0.0270(7) -0.0010(6) 0.0087(6) -0.0001(6)
C012 0.0150(8) 0.0295(8) 0.0187(6) -0.0057(6) 0.0066(6) 0.0022(6)
C013 0.0205(8) 0.0252(8) 0.0189(6) 0.0029(6) 0.0081(6) 0.0108(6)
C014 0.0233(8) 0.0174(7) 0.0185(6) 0.0020(5) 0.0096(6) 0.0028(6)
C015 0.0172(8) 0.0142(7) 0.0239(7) -0.0016(5) 0.0094(6) 0.0000(6)
C016 0.0163(8) 0.0164(7) 0.0383(8) -0.0018(6) 0.0165(6) -0.0014(6)
C017 0.0209(8) 0.0388(10) 0.0143(6) -0.0037(6) 0.0031(6) 0.0097(7)
C018 0.0217(8) 0.0251(8) 0.0185(7) -0.0024(6) 0.0030(6) -0.0071(7)
C019 0.0286(9) 0.0146(7) 0.0386(8) 0.0044(6) 0.0234(7) 0.0006(6)
C01A 0.0235(9) 0.0324(9) 0.0222(7) 0.0113(6) 0.0138(6) 0.0156(7)
C01B 0.0176(8) 0.0337(9) 0.0210(7) -0.0135(6) 0.0026(6) 0.0013(7)
C01C 0.0176(8) 0.0179(7) 0.0380(8) -0.0014(6) 0.0158(7) -0.0022(6)
C01D 0.0198(8) 0.0226(8) 0.0190(7) -0.0018(6) 0.0025(6) -0.0041(6)
C01E 0.0261(9) 0.0233(8) 0.0275(7) 0.0075(6) 0.0146(7) 0.0037(7)
C01F 0.0206(8) 0.0255(8) 0.0119(6) -0.0021(6) 0.0033(5) 0.0024(6)
C01G 0.0156(7) 0.0217(8) 0.0213(7) 0.0022(6) 0.0081(6) -0.0006(6)
C01H 0.0172(8) 0.0225(8) 0.0210(7) -0.0040(6) 0.0100(6) 0.0009(6)
C01I 0.0161(8) 0.0217(8) 0.0179(6) 0.0011(5) 0.0067(6) -0.0037(6)
C01J 0.0299(10) 0.0163(8) 0.0388(9) 0.0043(6) 0.0232(7) -0.0002(7)
C01K 0.0299(9) 0.0330(9) 0.0163(6) -0.0043(6) 0.0120(6) 0.0027(7)
C01L 0.0270(9) 0.0217(8) 0.0256(7) 0.0066(6) 0.0156(6) 0.0009(7)
C01M 0.0196(8) 0.0485(11) 0.0158(7) -0.0074(7) 0.0033(6) 0.0067(8)
C01N 0.0306(9) 0.0334(9) 0.0147(6) -0.0027(6) 0.0105(6) 0.0026(7)
C01O 0.0380(10) 0.0184(8) 0.0339(8) -0.0071(6) 0.0212(8) -0.0054(7)
C01P 0.0293(9) 0.0205(8) 0.0222(7) 0.0026(6) 0.0118(6) 0.0053(7)
C01Q 0.0208(8) 0.0244(8) 0.0235(7) -0.0040(6) 0.0122(6) -0.0016(6)
C01R 0.0262(9) 0.0546(12) 0.0128(6) 0.0055(7) 0.0066(6) 0.0192(8)
C01S 0.0230(8) 0.0293(9) 0.0159(6) -0.0048(6) 0.0055(6) -0.0006(7)
C01T 0.0238(9) 0.0296(9) 0.0238(7) -0.0043(6) 0.0064(6) 0.0096(7)
C01U 0.0492(12) 0.0168(8) 0.0351(9) -0.0060(7) 0.0249(8) -0.0040(8)
C01V 0.0248(9) 0.0269(9) 0.0249(7) -0.0049(6) 0.0072(6) 0.0085(7)
C01W 0.0187(8) 0.0216(8) 0.0222(7) 0.0008(6) 0.0078(6) -0.0048(6)
B01X 0.0114(7) 0.0119(7) 0.0140(6) -0.0003(5) 0.0055(5) -0.0005(6)
B01Y 0.0117(7) 0.0127(7) 0.0157(6) -0.0004(5) 0.0055(6) -0.0013(6)

loop_
_atom_type_symbol
_atom_type_description
_atom_type_scat_dispersion_real
_atom_type_scat_dispersion_imag
_atom_type_scat_source
C C 0.0033 0.0016 'International Tables Vol C Tables 4.2.6.8 and 6.1.1.4'
H H 0.0000 0.0000 'International Tables Vol C Tables 4.2.6.8 and 6.1.1.4'
B B 0.0013 0.0007 'International Tables Vol C Tables 4.2.6.8 and 6.1.1.4'
N N 0.0061 0.0033 'International Tables Vol C Tables 4.2.6.8 and 6.1.1.4'
P P 0.1023 0.0942 'International Tables Vol C Tables 4.2.6.8 and 6.1.1.4'

loop_
_geom_angle_atom_site_label_1
_geom_angle_atom_site_label_2
_geom_angle_atom_site_label_3
_geom_angle
C00N P001 C007 94.59(6)
C00V P001 C007 95.22(6)
C00V P001 C00N 98.14(7)
C00E P002 C00A 94.73(6)
C00W P002 C00A 95.71(6)
C00W P002 C00E 97.41(7)
C01F N003 C014 110.67(11)
C01H N003 C014 108.26(11)
C01H N003 C01F 108.71(11)
C01I N003 C014 108.54(11)
C01I N003 C01F 108.37(11)
C01I N003 C01H 112.31(11)
C01Q N004 C01P 108.40(11)
C01Q N004 C01S 108.91(11)
C01Q N004 C01W 112.05(11)
C01S N004 C01P 110.82(11)
C01S N004 C01W 108.59(11)
C01W N004 C01P 108.08(11)
C00J C005 H005 119.0
C00M C005 H005 119.0
C00M C005 C00J 122.05(13)
C00F C006 C00Z 114.76(13)
C00F C006 B01X 121.34(12)
C00Z C006 B01X 122.72(13)
C00H C007 P001 118.18(11)
C00Q C007 P001 119.80(11)
C00Q C007 C00H 121.98(13)
C00A C008 B01X 116.69(12)
C00K C008 C00A 115.88(13)
C00K C008 B01X 127.43(12)
C00C C009 H009 119.0
C00G C009 H009 119.0
C00G C009 C00C 121.97(13)
C008 C00A P002 118.15(11)
C00B C00A P002 119.54(11)
C00B C00A C008 122.26(13)
C00A C00B H00B 119.9
C00L C00B C00A 120.16(14)
C00L C00B H00B 119.9
C009 C00C C00W 116.40(12)
C009 C00C B01X 125.23(12)
C00W C00C B01X 118.37(12)
C00N C00D B01Y 116.83(12)
C010 C00D C00N 116.61(12)
C010 C00D B01Y 126.17(13)
C00O C00E P002 118.48(10)
C01A C00E P002 119.48(12)
C01A C00E C00O 121.79(14)
C006 C00F H00F 118.4
C016 C00F C006 123.25(14)
C016 C00F H00F 118.4
C009 C00G H00G 119.8
C009 C00G C00P 120.41(13)
C00P C00G H00G 119.8
C007 C00H B01Y 116.51(12)
C00I C00H C007 115.88(13)
C00I C00H B01Y 127.60(13)
C00H C00I H00I 119.0
C00X C00I C00H 121.98(14)
C00X C00I H00I 119.0
C005 C00J C00V 116.12(13)
C005 C00J B01Y 125.33(12)
C00V C00J B01Y 118.53(12)
C008 C00K H00K 119.0
C00T C00K C008 121.94(13)
C00T C00K H00K 119.0
C00B C00L H00L 120.5
C00T C00L C00B 119.05(14)
C00T C00L H00L 120.5
C005 C00M H00M 119.8
C00S C00M C005 120.46(13)
C00S C00M H00M 119.8
C00D C00N P001 118.26(10)
C013 C00N P001 119.84(12)
C013 C00N C00D 121.61(13)
C00E C00O B01X 116.45(12)
C012 C00O C00E 116.44(12)
C012 C00O B01X 126.80(13)
C00G C00P H00P 120.6
C015 C00P C00G 118.90(13)
C015 C00P H00P 120.6
C007 C00Q H00Q 120.0
C00Y C00Q C007 120.10(14)
C00Y C00Q H00Q 120.0
C011 C00R B01Y 120.15(13)
C01G C00R C011 114.48(13)
C01G C00R B01Y 124.40(13)
C00M C00S H00S 120.5
C00U C00S C00M 119.01(13)
C00U C00S H00S 120.5
C00K C00T H00T 119.7
C00L C00T C00K 120.51(13)
C00L C00T H00T 119.7
C00S C00U H00U 119.9
C00S C00U C00V 120.13(14)
C00V C00U H00U 119.9
C00J C00V P001 116.82(10)
C00U C00V P001 120.88(11)
C00U C00V C00J 122.23(13)
C00C C00W P002 117.05(10)
C015 C00W P002 120.66(11)
C015 C00W C00C 122.28(13)
C00I C00X H00X 119.7
C00Y C00X C00I 120.67(14)
C00Y C00X H00X 119.7
C00Q C00Y H00Y 120.5
C00X C00Y C00Q 119.04(14)
C00X C00Y H00Y 120.5
C006 C00Z H00Z 118.7
C01L C00Z C006 122.66(14)
C01L C00Z H00Z 118.7
C00D C010 H010 119.0
C01B C010 C00D 121.92(15)
C01B C010 H010 119.0
C00R C011 H011 118.2
C01C C011 C00R 123.52(14)
C01C C011 H011 118.2
C00O C012 H012 119.2
C01M C012 C00O 121.62(16)
C01M C012 H012 119.2
C00N C013 H013 119.8
C00N C013 C017 120.31(15)
C017 C013 H013 119.8
N003 C014 H01D 108.5
N003 C014 H01F 108.5
H01D C014 H01F 107.5
C01O C014 N003 115.22(13)
C01O C014 H01D 108.5
C01O C014 H01F 108.5
C00P C015 C00W 120.04(14)
C00P C015 H015 120.0
C00W C015 H015 120.0
C00F C016 H016 119.9
C00F C016 C019 120.11(14)
C019 C016 H016 119.9
C013 C017 H017 120.4
C01B C017 C013 119.13(13)
C01B C017 H017 120.4
H01 C018 H 109.5
H01 C018 HA 109.5
H C018 HA 109.5
C01W C018 H01 109.5
C01W C018 H 109.5
C01W C018 HA 109.5
C016 C019 H019 120.6
C01L C019 C016 118.85(14)
C01L C019 H019 120.6
C00E C01A H01A 119.9
C01R C01A C00E 120.29(16)
C01R C01A H01A 119.9
C010 C01B H01B 119.8
C017 C01B C010 120.40(14)
C017 C01B H01B 119.8
C011 C01C H01C 120.0
C011 C01C C01J 120.00(15)
C01J C01C H01C 120.0
H01H C01D H01I 109.5
H01H C01D H01K 109.5
H01I C01D H01K 109.5
C01I C01D H01H 109.5
C01I C01D H01I 109.5
C01I C01D H01K 109.5
C01G C01E H01E 119.9
C01J C01E H01E 119.9
C01J C01E C01G 120.16(14)
N003 C01F H01N 108.5
N003 C01F H01O 108.5
H01N C01F H01O 107.5
C01N C01F N003 115.09(12)
C01N C01F H01N 108.5
C01N C01F H01O 108.5
C00R C01G H01G 118.5
C01E C01G C00R 123.02(14)
C01E C01G H01G 118.5
N003 C01H H01P 108.7
N003 C01H H01Q 108.7
N003 C01H C01V 114.11(12)
H01P C01H H01Q 107.6
C01V C01H H01P 108.7
C01V C01H H01Q 108.7
N003 C01I H01S 108.5
N003 C01I H01T 108.5
C01D C01I N003 115.23(12)
C01D C01I H01S 108.5
C01D C01I H01T 108.5
H01S C01I H01T 107.5
C01C C01J H01J 120.6
C01E C01J C01C 118.82(14)
C01E C01J H01J 120.6
H0AA C01K HB 109.5
H0AA C01K HC 109.5
HB C01K HC 109.5
C01S C01K H0AA 109.5
C01S C01K HB 109.5
C01S C01K HC 109.5
C00Z C01L H01L 119.8
C019 C01L C00Z 120.37(14)
C019 C01L H01L 119.8
C012 C01M H01M 119.6
C01R C01M C012 120.87(15)
C01R C01M H01M 119.6
C01F C01N H01U 109.5
C01F C01N H01V 109.5
C01F C01N H01W 109.5
H01U C01N H01V 109.5
H01U C01N H01W 109.5
H01V C01N H01W 109.5
C014 C01O H01X 109.5
C014 C01O H01Y 109.5
C014 C01O HD 109.5
H01X C01O H01Y 109.5
H01X C01O HD 109.5
H01Y C01O HD 109.5
N004 C01P H1AA 108.4
N004 C01P HE 108.4
H1AA C01P HE 107.5
C01U C01P N004 115.50(14)
C01U C01P H1AA 108.4
C01U C01P HE 108.4
N004 C01Q H2AA 108.6
N004 C01Q HF 108.6
N004 C01Q C01T 114.87(12)
H2AA C01Q HF 107.5
C01T C01Q H2AA 108.6
C01T C01Q HF 108.6
C01A C01R H01R 120.5
C01M C01R C01A 118.98(14)
C01M C01R H01R 120.5
N004 C01S C01K 115.15(13)
N004 C01S H3AA 108.5
N004 C01S HG 108.5
C01K C01S H3AA 108.5
C01K C01S HG 108.5
H3AA C01S HG 107.5
C01Q C01T H4AA 109.5
C01Q C01T HH 109.5
C01Q C01T HI 109.5
H4AA C01T HH 109.5
H4AA C01T HI 109.5
HH C01T HI 109.5
C01P C01U H5AA 109.5
C01P C01U HJ 109.5
C01P C01U HK 109.5
H5AA C01U HJ 109.5
H5AA C01U HK 109.5
HJ C01U HK 109.5
C01H C01V H01Z 109.5
C01H C01V HL 109.5
C01H C01V HM 109.5
H01Z C01V HL 109.5
H01Z C01V HM 109.5
HL C01V HM 109.5
N004 C01W C018 115.24(12)
N004 C01W H6AA 108.5
N004 C01W HN 108.5
C018 C01W H6AA 108.5
C018 C01W HN 108.5
H6AA C01W HN 107.5
C006 B01X C008 118.24(12)
C006 B01X C00C 107.37(11)
C006 B01X C00O 117.33(12)
C008 B01X C00C 105.24(11)
C008 B01X C00O 101.01(10)
C00O B01X C00C 106.53(11)
C00D B01Y C00J 107.25(11)
C00H B01Y C00D 100.42(11)
C00H B01Y C00J 104.94(11)
C00R B01Y C00D 116.15(12)
C00R B01Y C00H 119.28(12)
C00R B01Y C00J 107.75(11)

loop_
_geom_bond_atom_site_label_1
_geom_bond_atom_site_label_2
_geom_bond_distance
P001 C007 1.8444(15)
P001 C00N 1.8393(15)
P001 C00V 1.8324(15)
P002 C00A 1.8431(14)
P002 C00E 1.8392(16)
P002 C00W 1.8345(15)
N003 C014 1.5258(18)
N003 C01F 1.5224(16)
N003 C01H 1.5182(18)
N003 C01I 1.5182(18)
N004 C01P 1.5255(18)
N004 C01Q 1.5126(18)
N004 C01S 1.5162(16)
N004 C01W 1.5166(18)
C005 H005 0.9500
C005 C00J 1.4043(18)
C005 C00M 1.393(2)
C006 C00F 1.405(2)
C006 C00Z 1.4136(19)
C006 B01X 1.621(2)
C007 C00H 1.4124(19)
C007 C00Q 1.396(2)
C008 C00A 1.4106(19)
C008 C00K 1.4053(19)
C008 B01X 1.647(2)
C009 H009 0.9500
C009 C00C 1.3991(18)
C009 C00G 1.3947(19)
C00A C00B 1.392(2)
C00B H00B 0.9500
C00B C00L 1.388(2)
C00C C00W 1.4043(19)
C00C B01X 1.652(2)
C00D C00N 1.4109(19)
C00D C010 1.4012(19)
C00D B01Y 1.6474(19)
C00E C00O 1.414(2)
C00E C01A 1.3959(19)
C00F H00F 0.9500
C00F C016 1.392(2)
C00G H00G 0.9500
C00G C00P 1.395(2)
C00H C00I 1.4068(19)
C00H B01Y 1.646(2)
C00I H00I 0.9500
C00I C00X 1.394(2)
C00J C00V 1.4079(19)
C00J B01Y 1.650(2)
C00K H00K 0.9500
C00K C00T 1.395(2)
C00L H00L 0.9500
C00L C00T 1.388(2)
C00M H00M 0.9500
C00M C00S 1.391(2)
C00N C013 1.3957(18)
C00O C012 1.4010(19)
C00O B01X 1.6503(19)
C00P H00P 0.9500
C00P C015 1.390(2)
C00Q H00Q 0.9500
C00Q C00Y 1.394(2)
C00R C011 1.408(2)
C00R C01G 1.4076(19)
C00R B01Y 1.622(2)
C00S H00S 0.9500
C00S C00U 1.389(2)
C00T H00T 0.9500
C00U H00U 0.9500
C00U C00V 1.3957(19)
C00W C015 1.3961(19)
C00X H00X 0.9500
C00X C00Y 1.382(2)
C00Y H00Y 0.9500
C00Z H00Z 0.9500
C00Z C01L 1.399(2)
C010 H010 0.9500
C010 C01B 1.400(2)
C011 H011 0.9500
C011 C01C 1.386(2)
C012 H012 0.9500
C012 C01M 1.401(2)
C013 H013 0.9500
C013 C017 1.397(2)
C014 H01D 0.9900
C014 H01F 0.9900
C014 C01O 1.511(2)
C015 H015 0.9500
C016 H016 0.9500
C016 C019 1.393(2)
C017 H017 0.9500
C017 C01B 1.382(2)
C018 H01 0.9800
C018 H 0.9800
C018 HA 0.9800
C018 C01W 1.5195(18)
C019 H019 0.9500
C019 C01L 1.383(2)
C01A H01A 0.9500
C01A C01R 1.393(2)
C01B H01B 0.9500
C01C H01C 0.9500
C01C C01J 1.395(2)
C01D H01H 0.9800
C01D H01I 0.9800
C01D H01K 0.9800
C01D C01I 1.5180(18)
C01E H01E 0.9500
C01E C01G 1.398(2)
C01E C01J 1.384(2)
C01F H01N 0.9900
C01F H01O 0.9900
C01F C01N 1.515(2)
C01G H01G 0.9500
C01H H01P 0.9900
C01H H01Q 0.9900
C01H C01V 1.521(2)
C01I H01S 0.9900
C01I H01T 0.9900
C01J H01J 0.9500
C01K H0AA 0.9800
C01K HB 0.9800
C01K HC 0.9800
C01K C01S 1.518(2)
C01L H01L 0.9500
C01M H01M 0.9500
C01M C01R 1.380(3)
C01N H01U 0.9800
C01N H01V 0.9800
C01N H01W 0.9800
C01O H01X 0.9800
C01O H01Y 0.9800
C01O HD 0.9800
C01P H1AA 0.9900
C01P HE 0.9900
C01P C01U 1.500(2)
C01Q H2AA 0.9900
C01Q HF 0.9900
C01Q C01T 1.514(2)
C01R H01R 0.9500
C01S H3AA 0.9900
C01S HG 0.9900
C01T H4AA 0.9800
C01T HH 0.9800
C01T HI 0.9800
C01U H5AA 0.9800
C01U HJ 0.9800
C01U HK 0.9800
C01V H01Z 0.9800
C01V HL 0.9800
C01V HM 0.9800
C01W H6AA 0.9900
C01W HN 0.9900
